data_1526820
loop_
_publ_author_name
'Lambert, S.'
'Leligny, H.'
'Grebille, D.'

_publ_section_title
;
 Three forms of the misfit layered cobaltite (Ca2 Co O3) (Co O2)1.62. A 4D
 structural investigation
;
_journal_name_full 'Journal of Solid State Chemistry'
_journal_page_first 322
_journal_page_last 331
_journal_volume 160
_journal_year 2001
_chemical_formula_sum 'Bi0.02 Ca0.98 Co1.1 O3'
_chemical_name_systematic '(Ca0.98 Bi0.02) Co1.1 O3'
_space_group_IT_number 63
_symmetry_space_group_name_Hall '-C 2c 2c'
_symmetry_space_group_name_H-M 'C c m m'
_cell_angle_alpha 90
_cell_angle_beta 90
_cell_angle_gamma 90
_cell_formula_units_Z 4
_cell_length_a 4.834
_cell_length_b 4.548
_cell_length_c 21.518
_cell_volume 473.074
_citation_journal_id_ASTM JSSCBI
_cod_data_source_file Lambert_JSSCBI_2001_1628.cif
_cod_data_source_block Bi0.02Ca0.98Co1.1O3
_cod_original_cell_volume 473.0739
_cod_original_sg_symbol_Hall '-C 2c 2 (y,-x,z)'
_cod_database_code 1526820

loop_
_symmetry_equiv_pos_as_xyz
x,y,z
-x,-y,z+1/2
-x,y,-z
x,-y,-z+1/2
-x,-y,-z
x,y,-z-1/2
x,-y,z
-x,y,z-1/2
x+1/2,y+1/2,z
-x+1/2,-y+1/2,z+1/2
-x+1/2,y+1/2,-z
x+1/2,-y+1/2,-z+1/2
-x+1/2,-y+1/2,-z
x+1/2,y+1/2,-z-1/2
x+1/2,-y+1/2,z
-x+1/2,y+1/2,z-1/2

loop_
_atom_site_label
_atom_site_type_symbol
_atom_site_fract_x
_atom_site_fract_y
_atom_site_fract_z
_atom_site_occupancy
_atom_site_U_iso_or_equiv
O4 O 0.159 0.0672 0.25 0.22 0.0
O2 O 0.066 0 0.25 0.28 0.0
Co2 Co 0.7353 0.057 0.25 0.1542 0.0
Bi1 Bi 0.1569 0 0.13723 0.01 0.0
O1 O 0.6592 0 0.1676 1 0.0
Co1 Co 0.6584 0 0.25 0.4824 0.0
Co3 Co 0.5815 0.057 0.25 0.1542 0.0
O3 O 0.252 0 0.25 0.28 0.0
Ca1 Ca 0.1569 0 0.13723 0.49 0.0
